data_4501834
loop_
_publ_author_name
'Ni, Jia'
'Wei, Kai-Ju'
'Liu, Yangzhong'
'Huang, Xiao-Chun'
'Li, Dan'

_publ_section_title
;
 Silver Coordination Polymers Based on Neutral Trinitrile Ligand: Topology
 and the Role of Anion
;
_journal_issue 9
_journal_name_full 'Crystal Growth &amp; Design'
_journal_page_first 3964
_journal_paper_doi 10.1021/cg1005242
_journal_volume 10
_journal_year 2010
_chemical_formula_sum 'C34 H24 Ag F3 N4 O3 S'
_chemical_formula_weight 733.50
_chemical_name_systematic
;
 ?
;
_space_group_IT_number 2
_symmetry_cell_setting triclinic
_symmetry_space_group_name_Hall '-P 1'
_symmetry_space_group_name_H-M 'P -1'
_atom_sites_solution_hydrogens geom
_atom_sites_solution_primary direct
_atom_sites_solution_secondary difmap
_audit_creation_method SHELXL-97
_cell_angle_alpha 74.4470(10)
_cell_angle_beta 77.4280(10)
_cell_angle_gamma 87.1810(10)
_cell_formula_units_Z 2
_cell_length_a 10.6963(7)
_cell_length_b 11.5687(7)
_cell_length_c 13.6314(9)
_cell_measurement_temperature 293(2)
_cell_volume 1585.98(18)
_computing_cell_refinement 'SAINT (Bruker, 2002)'
_computing_data_collection 'SMART (Bruker, 2002)'
_computing_data_reduction SAINT
_computing_molecular_graphics 'ORTEP-II (Johnson, 1976)'
_computing_publication_material SHELXL-97
_computing_structure_refinement 'SHELXL-97 (Sheldrick, 1997)'
_computing_structure_solution 'SHELXS-97 (Sheldrick, 1997)'
_diffrn_ambient_temperature 293(2)
_diffrn_measured_fraction_theta_full 0.992
_diffrn_measured_fraction_theta_max 0.992
_diffrn_measurement_device_type 'Bruker APEX area-dectector diffractometer'
_diffrn_measurement_method '\f and \w-scan'
_diffrn_radiation_monochromator graphite
_diffrn_radiation_source 'fine-focus sealed tube'
_diffrn_radiation_type MoK\a
_diffrn_radiation_wavelength 0.71073
_diffrn_reflns_av_R_equivalents 0.0260
_diffrn_reflns_av_sigmaI/netI 0.0383
_diffrn_reflns_limit_h_max 12
_diffrn_reflns_limit_h_min -11
_diffrn_reflns_limit_k_max 13
_diffrn_reflns_limit_k_min -13
_diffrn_reflns_limit_l_max 16
_diffrn_reflns_limit_l_min -16
_diffrn_reflns_number 11399
_diffrn_reflns_theta_full 24.99
_diffrn_reflns_theta_max 24.99
_diffrn_reflns_theta_min 1.59
_diffrn_standards_decay_% 0
_diffrn_standards_interval_count 0
_diffrn_standards_interval_time 0
_diffrn_standards_number 0
_exptl_absorpt_coefficient_mu 0.760
_exptl_absorpt_correction_T_max 0.9279
_exptl_absorpt_correction_T_min 0.8153
_exptl_absorpt_correction_type multi-scan
_exptl_absorpt_process_details 'SADABS (Bruker, 2002)'
_exptl_crystal_colour yellowish
_exptl_crystal_density_diffrn 1.536
_exptl_crystal_density_method 'not measured'
_exptl_crystal_description block
_exptl_crystal_F_000 740
_exptl_crystal_size_max 0.28
_exptl_crystal_size_mid 0.26
_exptl_crystal_size_min 0.10
_refine_diff_density_max 1.208
_refine_diff_density_min -0.401
_refine_diff_density_rms 0.130
_refine_ls_extinction_method none
_refine_ls_goodness_of_fit_ref 1.073
_refine_ls_hydrogen_treatment constr
_refine_ls_matrix_type full
_refine_ls_number_parameters 415
_refine_ls_number_reflns 5548
_refine_ls_number_restraints 88
_refine_ls_restrained_S_all 1.094
_refine_ls_R_factor_all 0.0764
_refine_ls_R_factor_gt 0.0633
_refine_ls_shift/su_max 0.000
_refine_ls_shift/su_mean 0.000
_refine_ls_structure_factor_coef Fsqd
_refine_ls_weighting_details 'calc w=1/[\s^2^(Fo^2^)+(0.1097P)^2^+1.1686P] where P=(Fo^2^+2Fc^2^)/3'
_refine_ls_weighting_scheme calc
_refine_ls_wR_factor_gt 0.1686
_refine_ls_wR_factor_ref 0.1819
_reflns_number_gt 4557
_reflns_number_total 5548
_reflns_threshold_expression >2sigma(I)
_cod_data_source_file cg1005242_si_002.cif
_cod_data_source_block 2
_cod_depositor_comments
;
The following automatic conversions were performed:

'_symmetry_cell_setting' value 'Triclinic' changed to 'triclinic'
according to /home/saulius/struct/CIF-dictionaries/cif_core.dic
dictionary named 'cif_core.dic' version 2.4.2 from
2011-04-26.

'_exptl_absorpt_correction_type' value 'Multi-scan'
changed to 'multi-scan' according to
/home/saulius/struct/CIF-dictionaries/cif_core.dic dictionary named
'cif_core.dic' version 2.4.2 from 2011-04-26.

Automatic conversion script
Id: cif_fix_values 1715 2011-07-08 13:25:40Z adriana 
;
_cod_original_sg_symbol_H-M P-1
_cod_database_code 4501834

loop_
_symmetry_equiv_pos_as_xyz
'x, y, z'
'-x, -y, -z'

loop_
_atom_site_label
_atom_site_type_symbol
_atom_site_fract_x
_atom_site_fract_y
_atom_site_fract_z
_atom_site_U_iso_or_equiv
_atom_site_adp_type
_atom_site_occupancy
_atom_site_symmetry_multiplicity
_atom_site_calc_flag
_atom_site_refinement_flags
Ag1 Ag 1.46223(4) 0.49940(4) 0.36860(3) 0.0667(2) Uani 1 1 d .
C1 C 1.1953(5) 0.6048(5) 0.4940(4) 0.0566(12) Uani 1 1 d .
F1 F 1.7050(7) 0.9025(5) 0.2525(5) 0.155(2) Uani 1 1 d .
N1 N 1.2850(5) 0.5724(4) 0.4502(4) 0.0669(12) Uani 1 1 d .
O1 O 1.6027(5) 0.6626(5) 0.3702(4) 0.0993(16) Uani 1 1 d .
S1 S 1.73190(17) 0.67565(16) 0.31687(14) 0.0797(5) Uani 1 1 d .
C2 C 1.0788(5) 0.6525(5) 0.5471(4) 0.0513(11) Uani 1 1 d .
F2 F 1.8390(6) 0.8358(6) 0.1459(4) 0.151(2) Uani 1 1 d .
N2 N 0.7425(4) 0.7966(3) 0.6845(3) 0.0499(9) Uani 1 1 d .
O2 O 1.7724(8) 0.5866(6) 0.2630(6) 0.151(3) Uani 1 1 d .
C3 C 1.0662(5) 0.7750(5) 0.5286(4) 0.0589(13) Uani 1 1 d .
H3 H 1.1315 0.8260 0.4847 0.071 Uiso 1 1 calc R
F3 F 1.6435(7) 0.8044(7) 0.1614(5) 0.174(3) Uani 1 1 d .
N3 N 0.5391(5) 1.3147(4) 0.4024(4) 0.0660(12) Uani 1 1 d .
O3 O 1.8230(7) 0.7006(7) 0.3708(6) 0.143(3) Uani 1 1 d .
C4 C 0.9556(5) 0.8207(5) 0.5762(4) 0.0563(12) Uani 1 1 d .
H4 H 0.9468 0.9033 0.5648 0.068 Uiso 1 1 calc R
N4 N 0.4563(7) 0.5534(5) 1.1894(4) 0.0892(17) Uani 1 1 d .
C5 C 0.8577(4) 0.7459(4) 0.6404(4) 0.0469(11) Uani 1 1 d .
C6 C 0.8722(5) 0.6229(4) 0.6591(4) 0.0572(13) Uani 1 1 d .
H6 H 0.8065 0.5718 0.7026 0.069 Uiso 1 1 calc R
C7 C 0.9835(5) 0.5759(5) 0.6136(4) 0.0577(13) Uani 1 1 d .
H7 H 0.9944 0.4932 0.6276 0.069 Uiso 1 1 calc R
C8 C 0.6962(4) 0.9034(4) 0.6260(3) 0.0423(10) Uani 1 1 d .
C9 C 0.7032(4) 0.9204(4) 0.5202(4) 0.0464(10) Uani 1 1 d .
H9 H 0.7352 0.8598 0.4888 0.056 Uiso 1 1 calc R
C10 C 0.6634(5) 1.0262(4) 0.4614(4) 0.0486(11) Uani 1 1 d .
H10 H 0.6697 1.0379 0.3903 0.058 Uiso 1 1 calc R
C11 C 0.6139(4) 1.1151(4) 0.5091(4) 0.0452(10) Uani 1 1 d .
C12 C 0.5719(5) 1.2271(4) 0.4478(4) 0.0509(11) Uani 1 1 d .
C13 C 0.6040(4) 1.0987(4) 0.6148(4) 0.0489(11) Uani 1 1 d .
H13 H 0.5697 1.1584 0.6464 0.059 Uiso 1 1 calc R
C14 C 0.6456(5) 0.9930(4) 0.6727(3) 0.0483(11) Uani 1 1 d .
H14 H 0.6396 0.9816 0.7438 0.058 Uiso 1 1 calc R
C15 C 0.6820(5) 0.7457(4) 0.7905(3) 0.0495(11) Uani 1 1 d .
C16 C 0.5494(5) 0.7437(5) 0.8213(4) 0.0537(12) Uani 1 1 d .
H16 H 0.5000 0.7752 0.7722 0.064 Uiso 1 1 calc R
C17 C 0.4901(6) 0.6952(5) 0.9243(4) 0.0601(13) Uani 1 1 d .
H17 H 0.4012 0.6946 0.9443 0.072 Uiso 1 1 calc R
C18 C 0.5622(6) 0.6483(5) 0.9967(4) 0.0623(14) Uani 1 1 d .
C19 C 0.5022(7) 0.5953(5) 1.1046(4) 0.0718(16) Uani 1 1 d .
C20 C 0.6951(7) 0.6486(6) 0.9665(5) 0.0816(19) Uani 1 1 d .
H20 H 0.7443 0.6158 1.0155 0.098 Uiso 1 1 calc R
C21 C 0.7533(6) 0.6970(6) 0.8645(4) 0.0697(16) Uani 1 1 d .
H21 H 0.8422 0.6971 0.8448 0.084 Uiso 1 1 calc R
C22 C 1.7304(8) 0.8101(8) 0.2135(6) 0.093(2) Uani 1 1 d .
C23 C 0.7077(13) 0.0214(11) 0.9225(9) 0.149(4) Uani 1 1 d DU
H23 H 0.6537 -0.0301 0.9782 0.179 Uiso 1 1 calc R
C24 C 0.6680(11) 0.1338(10) 0.8791(8) 0.142(4) Uani 1 1 d DU
H24 H 0.5870 0.1603 0.9045 0.170 Uiso 1 1 calc R
C25 C 0.7504(11) 0.2066(11) 0.7971(8) 0.138(4) Uani 1 1 d DU
H25 H 0.7236 0.2832 0.7673 0.165 Uiso 1 1 calc R
C26 C 0.8689(11) 0.1721(11) 0.7577(8) 0.141(4) Uani 1 1 d DU
H26 H 0.9217 0.2248 0.7022 0.169 Uiso 1 1 calc R
C27 C 0.9120(13) 0.0588(12) 0.7995(10) 0.172(5) Uani 1 1 d DU
H27 H 0.9930 0.0334 0.7729 0.207 Uiso 1 1 calc R
C28 C 0.8292(14) -0.0154(12) 0.8830(9) 0.160(4) Uani 1 1 d DU
H28 H 0.8559 -0.0919 0.9132 0.192 Uiso 1 1 calc R
C29 C 0.9085(11) 0.3894(18) 0.0206(13) 0.218(7) Uani 1 1 d DU
H29 H 0.9317 0.4588 -0.0328 0.261 Uiso 1 1 calc R
C30 C 0.8730(11) 0.4004(15) 0.1226(13) 0.202(6) Uani 1 1 d DU
H30 H 0.8710 0.4734 0.1392 0.243 Uiso 1 1 calc R
C31 C 0.8416(10) 0.2938(15) 0.1951(11) 0.164(5) Uani 1 1 d DU
H31 H 0.8166 0.2932 0.2650 0.197 Uiso 1 1 calc R
C32 C 0.8455(12) 0.1877(16) 0.1687(15) 0.242(9) Uani 1 1 d DU
H32 H 0.8232 0.1177 0.2218 0.290 Uiso 1 1 calc R
C33 C 0.8809(12) 0.1786(16) 0.0677(14) 0.220(7) Uani 1 1 d DU
H33 H 0.8834 0.1055 0.0512 0.264 Uiso 1 1 calc R
C34 C 0.9114(10) 0.2830(16) -0.0056(12) 0.172(5) Uani 1 1 d DU
H34 H 0.9349 0.2828 -0.0753 0.207 Uiso 1 1 calc R

loop_
_atom_site_aniso_label
_atom_site_aniso_U_11
_atom_site_aniso_U_22
_atom_site_aniso_U_33
_atom_site_aniso_U_23
_atom_site_aniso_U_13
_atom_site_aniso_U_12
Ag1 0.0729(3) 0.0529(3) 0.0602(3) -0.00875(19) 0.0034(2) 0.0222(2)
C1 0.051(3) 0.060(3) 0.058(3) -0.019(2) -0.006(2) 0.012(2)
F1 0.212(7) 0.079(3) 0.158(5) -0.040(3) 0.003(5) 0.006(4)
N1 0.059(3) 0.069(3) 0.065(3) -0.021(2) 0.004(2) 0.016(2)
O1 0.080(3) 0.083(3) 0.113(4) -0.017(3) 0.015(3) -0.001(2)
S1 0.0733(10) 0.0776(11) 0.0863(11) -0.0285(9) -0.0065(8) 0.0087(8)
C2 0.043(3) 0.062(3) 0.049(3) -0.021(2) -0.006(2) 0.011(2)
F2 0.123(4) 0.175(6) 0.106(4) 0.000(3) 0.036(3) -0.006(4)
N2 0.048(2) 0.046(2) 0.045(2) -0.0054(16) 0.0020(17) 0.0153(17)
O2 0.180(7) 0.096(4) 0.171(7) -0.067(5) 0.005(5) 0.036(4)
C3 0.043(3) 0.054(3) 0.070(3) -0.007(2) -0.003(2) 0.003(2)
F3 0.199(7) 0.186(7) 0.132(5) 0.019(4) -0.091(5) -0.053(5)
N3 0.086(3) 0.050(3) 0.058(3) -0.008(2) -0.019(2) 0.020(2)
O3 0.139(6) 0.150(6) 0.145(6) -0.014(5) -0.065(5) -0.033(5)
C4 0.046(3) 0.047(3) 0.068(3) -0.012(2) -0.003(2) 0.008(2)
N4 0.126(5) 0.081(4) 0.044(3) -0.005(2) 0.002(3) 0.007(3)
C5 0.046(3) 0.044(2) 0.045(2) -0.0085(19) -0.0050(19) 0.012(2)
C6 0.053(3) 0.045(3) 0.059(3) -0.005(2) 0.007(2) 0.003(2)
C7 0.060(3) 0.043(3) 0.064(3) -0.016(2) -0.001(2) 0.010(2)
C8 0.036(2) 0.040(2) 0.044(2) -0.0059(18) -0.0016(18) 0.0057(18)
C9 0.046(3) 0.043(2) 0.048(2) -0.0142(19) -0.004(2) 0.006(2)
C10 0.052(3) 0.050(3) 0.042(2) -0.009(2) -0.009(2) 0.003(2)
C11 0.040(2) 0.041(2) 0.052(3) -0.0073(19) -0.0110(19) 0.0042(19)
C12 0.058(3) 0.045(3) 0.049(3) -0.012(2) -0.012(2) 0.007(2)
C13 0.047(3) 0.044(3) 0.055(3) -0.016(2) -0.007(2) 0.009(2)
C14 0.055(3) 0.048(3) 0.038(2) -0.0090(19) -0.005(2) 0.011(2)
C15 0.054(3) 0.045(2) 0.041(2) -0.0069(19) -0.001(2) 0.013(2)
C16 0.051(3) 0.058(3) 0.044(2) -0.005(2) -0.005(2) 0.008(2)
C17 0.060(3) 0.063(3) 0.049(3) -0.010(2) 0.001(2) 0.002(3)
C18 0.083(4) 0.051(3) 0.042(3) -0.006(2) -0.001(3) 0.013(3)
C19 0.099(5) 0.059(3) 0.047(3) -0.009(2) 0.000(3) 0.010(3)
C20 0.091(5) 0.088(5) 0.052(3) 0.003(3) -0.019(3) 0.033(4)
C21 0.056(3) 0.087(4) 0.056(3) -0.008(3) -0.008(2) 0.031(3)
C22 0.084(5) 0.099(6) 0.093(5) -0.033(4) -0.006(4) 0.003(4)
C23 0.165(8) 0.155(8) 0.128(7) -0.026(6) -0.046(6) -0.010(7)
C24 0.165(8) 0.141(7) 0.132(7) -0.062(6) -0.030(6) 0.018(6)
C25 0.156(8) 0.137(7) 0.129(7) -0.042(6) -0.044(6) 0.011(6)
C26 0.144(7) 0.158(8) 0.122(6) -0.027(6) -0.039(6) -0.015(6)
C27 0.159(8) 0.194(9) 0.177(9) -0.064(7) -0.042(7) -0.012(7)
C28 0.173(8) 0.152(8) 0.165(8) -0.024(6) -0.080(7) 0.008(7)
C29 0.241(11) 0.208(10) 0.199(10) -0.046(8) -0.060(8) 0.069(8)
C30 0.220(10) 0.195(10) 0.196(10) -0.068(8) -0.048(8) 0.061(8)
C31 0.150(8) 0.199(9) 0.149(8) -0.070(7) -0.014(6) 0.007(7)
C32 0.245(12) 0.233(12) 0.237(12) -0.060(9) -0.025(9) -0.027(9)
C33 0.239(11) 0.214(11) 0.225(11) -0.090(9) -0.043(9) -0.020(8)
C34 0.178(9) 0.191(9) 0.157(8) -0.066(7) -0.036(7) 0.037(7)

loop_
_atom_type_symbol
_atom_type_description
_atom_type_scat_dispersion_real
_atom_type_scat_dispersion_imag
_atom_type_scat_source
C C 0.0033 0.0016 'International Tables Vol C Tables 4.2.6.8 and 6.1.1.4'
H H 0.0000 0.0000 'International Tables Vol C Tables 4.2.6.8 and 6.1.1.4'
N N 0.0061 0.0033 'International Tables Vol C Tables 4.2.6.8 and 6.1.1.4'
O O 0.0106 0.0060 'International Tables Vol C Tables 4.2.6.8 and 6.1.1.4'
F F 0.0171 0.0103 'International Tables Vol C Tables 4.2.6.8 and 6.1.1.4'
S S 0.1246 0.1234 'International Tables Vol C Tables 4.2.6.8 and 6.1.1.4'
Ag Ag -0.8971 1.1015 'International Tables Vol C Tables 4.2.6.8 and 6.1.1.4'

loop_
_geom_angle_atom_site_label_1
_geom_angle_atom_site_label_2
_geom_angle_atom_site_label_3
_geom_angle
_geom_angle_site_symmetry_1
_geom_angle_site_symmetry_3
N3 Ag1 N1 129.43(18) 1_645 .
N3 Ag1 N4 106.01(19) 1_645 1_654
N1 Ag1 N4 106.6(2) . 1_654
N3 Ag1 O1 117.01(19) 1_645 .
N1 Ag1 O1 94.34(17) . .
N4 Ag1 O1 99.4(2) 1_654 .
N1 C1 C2 177.2(6) . .
C1 N1 Ag1 177.3(5) . .
S1 O1 Ag1 122.7(3) . .
O1 S1 O2 113.3(4) . .
O1 S1 O3 117.4(4) . .
O2 S1 O3 113.5(5) . .
O1 S1 C22 102.8(3) . .
O2 S1 C22 103.4(4) . .
O3 S1 C22 104.3(4) . .
C3 C2 C7 121.1(4) . .
C3 C2 C1 118.6(5) . .
C7 C2 C1 120.4(5) . .
C8 N2 C5 119.5(4) . .
C8 N2 C15 120.6(4) . .
C5 N2 C15 119.6(4) . .
C4 C3 C2 119.0(5) . .
C4 C3 H3 120.5 . .
C2 C3 H3 120.5 . .
C12 N3 Ag1 159.5(4) . 1_465
C3 C4 C5 120.9(5) . .
C3 C4 H4 119.5 . .
C5 C4 H4 119.5 . .
C19 N4 Ag1 151.1(6) . 1_456
C4 C5 C6 119.5(4) . .
C4 C5 N2 119.3(4) . .
C6 C5 N2 121.2(4) . .
C7 C6 C5 120.2(5) . .
C7 C6 H6 119.9 . .
C5 C6 H6 119.9 . .
C6 C7 C2 119.3(5) . .
C6 C7 H7 120.3 . .
C2 C7 H7 120.3 . .
C14 C8 C9 119.4(4) . .
C14 C8 N2 120.6(4) . .
C9 C8 N2 120.0(4) . .
C10 C9 C8 120.5(4) . .
C10 C9 H9 119.8 . .
C8 C9 H9 119.8 . .
C9 C10 C11 119.4(4) . .
C9 C10 H10 120.3 . .
C11 C10 H10 120.3 . .
C13 C11 C10 120.8(4) . .
C13 C11 C12 119.4(4) . .
C10 C11 C12 119.9(4) . .
N3 C12 C11 178.4(5) . .
C14 C13 C11 119.4(4) . .
C14 C13 H13 120.3 . .
C11 C13 H13 120.3 . .
C13 C14 C8 120.5(4) . .
C13 C14 H14 119.7 . .
C8 C14 H14 119.7 . .
C21 C15 C16 118.7(4) . .
C21 C15 N2 120.9(5) . .
C16 C15 N2 120.4(4) . .
C17 C16 C15 120.6(5) . .
C17 C16 H16 119.7 . .
C15 C16 H16 119.7 . .
C18 C17 C16 119.9(5) . .
C18 C17 H17 120.0 . .
C16 C17 H17 120.0 . .
C17 C18 C20 119.9(5) . .
C17 C18 C19 120.9(6) . .
C20 C18 C19 119.2(5) . .
N4 C19 C18 179.3(8) . .
C21 C20 C18 120.0(5) . .
C21 C20 H20 120.0 . .
C18 C20 H20 120.0 . .
C20 C21 C15 120.9(5) . .
C20 C21 H21 119.5 . .
C15 C21 H21 119.5 . .
F3 C22 F2 106.9(7) . .
F3 C22 F1 107.9(8) . .
F2 C22 F1 105.7(7) . .
F3 C22 S1 111.5(6) . .
F2 C22 S1 114.7(6) . .
F1 C22 S1 109.8(6) . .
C24 C23 C28 119.5(13) . .
C24 C23 H23 120.3 . .
C28 C23 H23 120.3 . .
C23 C24 C25 118.4(12) . .
C23 C24 H24 120.8 . .
C25 C24 H24 120.8 . .
C26 C25 C24 122.9(12) . .
C26 C25 H25 118.6 . .
C24 C25 H25 118.6 . .
C25 C26 C27 120.3(13) . .
C25 C26 H26 119.8 . .
C27 C26 H26 119.8 . .
C26 C27 C28 117.2(14) . .
C26 C27 H27 121.4 . .
C28 C27 H27 121.4 . .
C23 C28 C27 121.8(14) . .
C23 C28 H28 119.1 . .
C27 C28 H28 119.1 . .
C34 C29 C30 124.2(18) . .
C34 C29 H29 117.9 . .
C30 C29 H29 117.9 . .
C31 C30 C29 113.4(17) . .
C31 C30 H30 123.3 . .
C29 C30 H30 123.3 . .
C30 C31 C32 122.2(16) . .
C30 C31 H31 118.9 . .
C32 C31 H31 118.9 . .
C31 C32 C33 123.5(18) . .
C31 C32 H32 118.3 . .
C33 C32 H32 118.3 . .
C34 C33 C32 115.4(18) . .
C34 C33 H33 122.3 . .
C32 C33 H33 122.3 . .
C33 C34 C29 121.3(17) . .
C33 C34 H34 119.4 . .
C29 C34 H34 119.4 . .

loop_
_geom_bond_atom_site_label_1
_geom_bond_atom_site_label_2
_geom_bond_distance
_geom_bond_site_symmetry_2
Ag1 N3 2.217(5) 1_645
Ag1 N1 2.230(4) .
Ag1 N4 2.368(5) 1_654
Ag1 O1 2.478(5) .
C1 N1 1.119(6) .
C1 C2 1.462(7) .
F1 C22 1.308(9) .
O1 S1 1.409(5) .
S1 O2 1.418(6) .
S1 O3 1.423(7) .
S1 C22 1.799(9) .
C2 C3 1.376(7) .
C2 C7 1.379(7) .
F2 C22 1.307(9) .
N2 C8 1.412(6) .
N2 C5 1.420(6) .
N2 C15 1.423(6) .
C3 C4 1.374(7) .
C3 H3 0.9300 .
F3 C22 1.301(10) .
N3 C12 1.121(6) .
N3 Ag1 2.217(5) 1_465
C4 C5 1.377(7) .
C4 H4 0.9300 .
N4 C19 1.136(7) .
N4 Ag1 2.368(5) 1_456
C5 C6 1.384(7) .
C6 C7 1.377(7) .
C6 H6 0.9300 .
C7 H7 0.9300 .
C8 C14 1.386(6) .
C8 C9 1.388(6) .
C9 C10 1.377(7) .
C9 H9 0.9300 .
C10 C11 1.384(7) .
C10 H10 0.9300 .
C11 C13 1.383(7) .
C11 C12 1.450(7) .
C13 C14 1.378(7) .
C13 H13 0.9300 .
C14 H14 0.9300 .
C15 C21 1.381(7) .
C15 C16 1.388(7) .
C16 C17 1.383(7) .
C16 H16 0.9300 .
C17 C18 1.366(8) .
C17 H17 0.9300 .
C18 C20 1.391(9) .
C18 C19 1.447(7) .
C20 C21 1.369(8) .
C20 H20 0.9300 .
C21 H21 0.9300 .
C23 C24 1.366(9) .
C23 C28 1.387(16) .
C23 H23 0.9300 .
C24 C25 1.369(9) .
C24 H24 0.9300 .
C25 C26 1.350(9) .
C25 H25 0.9300 .
C26 C27 1.381(9) .
C26 H26 0.9300 .
C27 C28 1.389(9) .
C27 H27 0.9300 .
C28 H28 0.9300 .
C29 C34 1.37(2) .
C29 C30 1.397(9) .
C29 H29 0.9300 .
C30 C31 1.361(9) .
C30 H30 0.9300 .
C31 C32 1.365(10) .
C31 H31 0.9300 .
C32 C33 1.377(10) .
C32 H32 0.9300 .
C33 C34 1.346(9) .
C33 H33 0.9300 .
C34 H34 0.9300 .

loop_
_geom_torsion_atom_site_label_1
_geom_torsion_atom_site_label_2
_geom_torsion_atom_site_label_3
_geom_torsion_atom_site_label_4
_geom_torsion
_geom_torsion_site_symmetry_1
C2 C1 N1 Ag1 -173(7) .
N3 Ag1 N1 C1 5(11) 1_645
N4 Ag1 N1 C1 133(10) 1_654
O1 Ag1 N1 C1 -126(11) .
N3 Ag1 O1 S1 48.6(4) 1_645
N1 Ag1 O1 S1 -172.5(4) .
N4 Ag1 O1 S1 -64.9(4) 1_654
Ag1 O1 S1 O2 0.0(6) .
Ag1 O1 S1 O3 -135.5(4) .
Ag1 O1 S1 C22 110.8(4) .
N1 C1 C2 C3 -27(13) .
N1 C1 C2 C7 152(12) .
C7 C2 C3 C4 -1.2(8) .
C1 C2 C3 C4 178.4(5) .
C2 C3 C4 C5 -0.8(8) .
C3 C4 C5 C6 1.4(8) .
C3 C4 C5 N2 -177.2(5) .
C8 N2 C5 C4 35.7(7) .
C15 N2 C5 C4 -138.4(5) .
C8 N2 C5 C6 -143.0(5) .
C15 N2 C5 C6 43.0(7) .
C4 C5 C6 C7 -0.1(8) .
N2 C5 C6 C7 178.5(5) .
C5 C6 C7 C2 -1.8(8) .
C3 C2 C7 C6 2.5(8) .
C1 C2 C7 C6 -177.1(5) .
C5 N2 C8 C14 -138.8(5) .
C15 N2 C8 C14 35.1(7) .
C5 N2 C8 C9 39.9(6) .
C15 N2 C8 C9 -146.1(5) .
C14 C8 C9 C10 1.6(7) .
N2 C8 C9 C10 -177.2(4) .
C8 C9 C10 C11 -1.1(7) .
C9 C10 C11 C13 0.0(7) .
C9 C10 C11 C12 179.9(4) .
Ag1 N3 C12 C11 -7(22) 1_465
C13 C11 C12 N3 9(21) .
C10 C11 C12 N3 -171(21) .
C10 C11 C13 C14 0.8(7) .
C12 C11 C13 C14 -179.1(5) .
C11 C13 C14 C8 -0.4(7) .
C9 C8 C14 C13 -0.8(7) .
N2 C8 C14 C13 178.0(4) .
C8 N2 C15 C21 -139.7(5) .
C5 N2 C15 C21 34.3(7) .
C8 N2 C15 C16 40.7(7) .
C5 N2 C15 C16 -145.4(5) .
C21 C15 C16 C17 0.9(8) .
N2 C15 C16 C17 -179.5(5) .
C15 C16 C17 C18 -0.4(8) .
C16 C17 C18 C20 -0.4(9) .
C16 C17 C18 C19 -179.0(5) .
Ag1 N4 C19 C18 34(57) 1_456
C17 C18 C19 N4 173(100) .
C20 C18 C19 N4 -6(57) .
C17 C18 C20 C21 0.7(10) .
C19 C18 C20 C21 179.2(6) .
C18 C20 C21 C15 -0.2(11) .
C16 C15 C21 C20 -0.6(9) .
N2 C15 C21 C20 179.7(6) .
O1 S1 C22 F3 -52.2(7) .
O2 S1 C22 F3 65.9(8) .
O3 S1 C22 F3 -175.1(7) .
O1 S1 C22 F2 -173.8(6) .
O2 S1 C22 F2 -55.7(8) .
O3 S1 C22 F2 63.2(8) .
O1 S1 C22 F1 67.4(7) .
O2 S1 C22 F1 -174.5(7) .
O3 S1 C22 F1 -55.6(7) .
C28 C23 C24 C25 0.1(3) .
C23 C24 C25 C26 -0.1(3) .
C24 C25 C26 C27 0.3(7) .
C25 C26 C27 C28 -0.6(8) .
C24 C23 C28 C27 -0.4(6) .
C26 C27 C28 C23 0.7(8) .
C34 C29 C30 C31 0.4(3) .
C29 C30 C31 C32 0.1(3) .
C30 C31 C32 C33 -0.1(7) .
C31 C32 C33 C34 -0.4(8) .
C32 C33 C34 C29 0.9(8) .
C30 C29 C34 C33 -0.9(7) .
